data_1508055
loop_
_publ_author_name
'Xiong, Yun'
'Yao, Shenglai'
'M\"uller, Robert'
'Kaupp, Martin'
'Driess, Matthias'

_publ_section_title
;
 From silicon(II)-based dioxygen activation to adducts of elusive
 dioxasiliranes and sila-ureas stable at room temperature.
;
_journal_issue 7
_journal_name_full 'Nature chemistry'
_journal_page_first 577
_journal_page_last 580
_journal_paper_doi 10.1038/nchem.666
_journal_volume 2
_journal_year 2010
_chemical_formula_sum 'C40 H60 N4 O2 Si'
_chemical_formula_weight 657.01
_chemical_name_systematic
; 
3,4-dihydro-1H-[1,3,2]diazasiline 2-oxide,
1,3-bis[2,6-bis(1-methylethyl)phenyl]-2-
[1,3-dihydro-4,5-dimethyl-1,3-bis(1-methylethyl)-2H-
imidazol-2-ylidene]-4-methyl-6-methylene-
;
_space_group_IT_number 14
_symmetry_cell_setting monoclinic
_symmetry_space_group_name_Hall '-P 2yn'
_symmetry_space_group_name_H-M 'P 1 21/n 1'
_atom_sites_solution_hydrogens geom
_atom_sites_solution_primary direct
_atom_sites_solution_secondary difmap
_audit_creation_method
;
CrysAlis RED, Oxford Diffraction Ltd.,
Version 1.171.31.8 (release 12-01-2007 CrysAlis171 .NET)
(compiled Jan 12 2007,17:49:11)
;
_cell_angle_alpha 90.00
_cell_angle_beta 94.666(3)
_cell_angle_gamma 90.00
_cell_formula_units_Z 4
_cell_length_a 12.1047(3)
_cell_length_b 16.4820(6)
_cell_length_c 19.5115(6)
_cell_measurement_reflns_used 5548
_cell_measurement_temperature 150(2)
_cell_measurement_theta_max 28.8709
_cell_measurement_theta_min 3.0485
_cell_volume 3879.8(2)
_computing_cell_refinement
;
CrysAlis RED, Oxford Diffraction Ltd.,
Version 1.171.31.8 (release 12-01-2007 CrysAlis171 .NET)
(compiled Jan 12 2007,17:49:11)
;
_computing_data_collection
;
CrysAlis CCD, Oxford Diffraction Ltd.,
Version 1.171.31.8 (release 12-01-2007 CrysAlis171 .NET)
(compiled Jan 12 2007,17:49:11)
;
_computing_data_reduction
;
CrysAlis RED, Oxford Diffraction Ltd.,
Version 1.171.31.8 (release 12-01-2007 CrysAlis171 .NET)
(compiled Jan 12 2007,17:49:11)
;
_computing_publication_material 'SHELXL-97 (Sheldrick, 1997)'
_computing_structure_refinement 'SHELXL-97 (Sheldrick, 1997)'
_computing_structure_solution 'SHELXS-97 (Sheldrick, 1990)'
_diffrn_ambient_temperature 150(2)
_diffrn_measured_fraction_theta_full 0.993
_diffrn_measured_fraction_theta_max 0.993
_diffrn_measurement_device_type 'Oxford Diffraction Xcalibur S Sapphire'
_diffrn_measurement_method \w
_diffrn_radiation_monochromator graphite
_diffrn_radiation_source 'Enhance (Mo) X-ray Source'
_diffrn_radiation_type MoK\a
_diffrn_radiation_wavelength 0.71073
_diffrn_reflns_av_R_equivalents 0.0465
_diffrn_reflns_av_sigmaI/netI 0.0848
_diffrn_reflns_limit_h_max 14
_diffrn_reflns_limit_h_min -14
_diffrn_reflns_limit_k_max 14
_diffrn_reflns_limit_k_min -19
_diffrn_reflns_limit_l_max 23
_diffrn_reflns_limit_l_min -23
_diffrn_reflns_number 16813
_diffrn_reflns_theta_full 25.00
_diffrn_reflns_theta_max 25.00
_diffrn_reflns_theta_min 3.06
_exptl_absorpt_coefficient_mu 0.098
_exptl_absorpt_correction_T_max 1.00000
_exptl_absorpt_correction_T_min 0.96152
_exptl_absorpt_correction_type multi-scan
_exptl_absorpt_process_details
;
CrysAlis RED, Oxford Diffraction Ltd.,
Version 1.171.32.24 (release 21-04-2008 CrysAlis171 .NET)
(compiled Apr 21 2008,18:23:10)
Empirical absorption correction using spherical harmonics,
 implemented in SCALE3 ABSPACK scaling algorithm.
;
_exptl_crystal_colour colorless
_exptl_crystal_density_diffrn 1.125
_exptl_crystal_density_method 'not measured'
_exptl_crystal_description block
_exptl_crystal_F_000 1432
_exptl_crystal_size_max 0.25
_exptl_crystal_size_mid 0.23
_exptl_crystal_size_min 0.19
_refine_diff_density_max 0.256
_refine_diff_density_min -0.335
_refine_diff_density_rms 0.040
_refine_ls_extinction_method none
_refine_ls_goodness_of_fit_ref 1.023
_refine_ls_hydrogen_treatment constr
_refine_ls_matrix_type full
_refine_ls_number_parameters 469
_refine_ls_number_reflns 6800
_refine_ls_number_restraints 97
_refine_ls_restrained_S_all 1.017
_refine_ls_R_factor_all 0.1256
_refine_ls_R_factor_gt 0.0667
_refine_ls_shift/su_max 0.000
_refine_ls_shift/su_mean 0.000
_refine_ls_structure_factor_coef Fsqd
_refine_ls_weighting_details 'calc w=1/[\s^2^(Fo^2^)+(0.0638P)^2^+0.0419P] where P=(Fo^2^+2Fc^2^)/3'
_refine_ls_weighting_scheme calc
_refine_ls_wR_factor_gt 0.1190
_refine_ls_wR_factor_ref 0.1363
_reflns_number_gt 4240
_reflns_number_total 6800
_reflns_threshold_expression >2sigma(I)
_cod_data_source_file nchem.666-s4.cif
_cod_data_source_block 3
_cod_original_sg_symbol_H-M p21/n
_cod_database_code 1508055

loop_
_symmetry_equiv_pos_as_xyz
'x, y, z'
'-x+1/2, y+1/2, -z+1/2'
'-x, -y, -z'
'x-1/2, -y-1/2, z-1/2'

loop_
_atom_site_label
_atom_site_type_symbol
_atom_site_fract_x
_atom_site_fract_y
_atom_site_fract_z
_atom_site_U_iso_or_equiv
_atom_site_adp_type
_atom_site_occupancy
_atom_site_symmetry_multiplicity
_atom_site_calc_flag
_atom_site_refinement_flags
_atom_site_disorder_assembly
_atom_site_disorder_group
Si1 Si 0.14164(6) 0.69842(5) 0.16032(4) 0.0268(2) Uani 1 1 d . . .
O1 O 0.17915(13) 0.77001(11) 0.20658(8) 0.0297(5) Uani 1 1 d . . .
O2 O 0.20634(13) 0.60900(11) 0.18646(9) 0.0353(5) Uani 1 1 d . . .
N1 N 0.16201(15) 0.70465(13) 0.07303(10) 0.0270(5) Uani 1 1 d . . .
N2 N 0.00547(16) 0.66599(13) 0.15955(11) 0.0296(5) Uani 1 1 d . . .
N3 N 0.31636(17) 0.49500(14) 0.18968(12) 0.0356(6) Uani 1 1 d DU . .
N4 N 0.39288(16) 0.60560(13) 0.23306(11) 0.0309(6) Uani 1 1 d . . .
C1 C 0.0998(2) 0.67501(17) -0.04541(14) 0.0394(8) Uani 1 1 d . . .
H1A H 0.1534 0.7112 -0.0611 0.047 Uiso 1 1 calc R . .
H1B H 0.0512 0.6465 -0.0777 0.047 Uiso 1 1 calc R . .
C2 C 0.0926(2) 0.66426(16) 0.02221(13) 0.0288(7) Uani 1 1 d . . .
C3 C 0.0095(2) 0.60961(16) 0.04681(15) 0.0324(7) Uani 1 1 d . . .
H3 H -0.0166 0.5679 0.0160 0.039 Uiso 1 1 calc R . .
C4 C -0.0343(2) 0.61128(17) 0.10772(14) 0.0321(7) Uani 1 1 d . . .
C5 C -0.1241(2) 0.55389(18) 0.12453(16) 0.0484(8) Uani 1 1 d . . .
H5A H -0.1447 0.5196 0.0845 0.073 Uiso 1 1 calc R . .
H5B H -0.1889 0.5848 0.1366 0.073 Uiso 1 1 calc R . .
H5C H -0.0973 0.5197 0.1635 0.073 Uiso 1 1 calc R . .
C6 C 0.2537(2) 0.75153(17) 0.05083(12) 0.0278(6) Uani 1 1 d . . .
C7 C 0.2476(2) 0.83709(17) 0.05219(13) 0.0308(7) Uani 1 1 d . . .
C8 C 0.3403(2) 0.88082(19) 0.03619(14) 0.0415(8) Uani 1 1 d . . .
H8 H 0.3384 0.9384 0.0383 0.050 Uiso 1 1 calc R . .
C9 C 0.4344(2) 0.8432(2) 0.01746(14) 0.0440(8) Uani 1 1 d . . .
H9 H 0.4971 0.8745 0.0075 0.053 Uiso 1 1 calc R . .
C10 C 0.4372(2) 0.7595(2) 0.01311(14) 0.0402(8) Uani 1 1 d . . .
H10 H 0.5013 0.7336 -0.0016 0.048 Uiso 1 1 calc R . .
C11 C 0.3479(2) 0.71252(17) 0.02994(13) 0.0321(7) Uani 1 1 d . . .
C12 C 0.3568(2) 0.62070(17) 0.02401(15) 0.0383(7) Uani 1 1 d . . .
H12 H 0.2917 0.5960 0.0446 0.046 Uiso 1 1 calc R . .
C13 C 0.4624(2) 0.58842(19) 0.06311(16) 0.0517(9) Uani 1 1 d . . .
H13A H 0.5272 0.6064 0.0401 0.078 Uiso 1 1 calc R . .
H13B H 0.4603 0.5290 0.0639 0.078 Uiso 1 1 calc R . .
H13C H 0.4675 0.6091 0.1103 0.078 Uiso 1 1 calc R . .
C14 C 0.3546(2) 0.5933(2) -0.05144(16) 0.0530(9) Uani 1 1 d . . .
H14A H 0.2848 0.6103 -0.0761 0.080 Uiso 1 1 calc R . .
H14B H 0.3609 0.5340 -0.0533 0.080 Uiso 1 1 calc R . .
H14C H 0.4169 0.6180 -0.0729 0.080 Uiso 1 1 calc R . .
C15 C 0.1420(2) 0.88143(17) 0.06477(14) 0.0364(7) Uani 1 1 d . . .
H15 H 0.0946 0.8435 0.0896 0.044 Uiso 1 1 calc R . .
C16 C 0.0806(3) 0.9008(2) -0.00446(16) 0.0632(10) Uani 1 1 d . . .
H16A H 0.1269 0.9357 -0.0310 0.095 Uiso 1 1 calc R . .
H16B H 0.0112 0.9289 0.0028 0.095 Uiso 1 1 calc R . .
H16C H 0.0642 0.8503 -0.0298 0.095 Uiso 1 1 calc R . .
C17 C 0.1591(3) 0.9574(2) 0.10823(17) 0.0580(9) Uani 1 1 d . . .
H17A H 0.2030 0.9441 0.1512 0.087 Uiso 1 1 calc R . .
H17B H 0.0870 0.9790 0.1187 0.087 Uiso 1 1 calc R . .
H17C H 0.1985 0.9981 0.0829 0.087 Uiso 1 1 calc R . .
C18 C -0.0731(2) 0.69823(17) 0.20456(14) 0.0309(7) Uani 1 1 d . . .
C19 C -0.0703(2) 0.67216(18) 0.27317(14) 0.0384(8) Uani 1 1 d . . .
C20 C -0.1470(2) 0.7058(2) 0.31489(16) 0.0458(8) Uani 1 1 d . . .
H20 H -0.1451 0.6904 0.3619 0.055 Uiso 1 1 calc R . .
C21 C -0.2247(2) 0.7606(2) 0.28935(17) 0.0484(9) Uani 1 1 d . . .
H21 H -0.2767 0.7821 0.3184 0.058 Uiso 1 1 calc R . .
C22 C -0.2277(2) 0.78466(19) 0.22144(17) 0.0453(8) Uani 1 1 d . . .
H22 H -0.2826 0.8222 0.2042 0.054 Uiso 1 1 calc R . .
C23 C -0.1520(2) 0.75516(17) 0.17790(15) 0.0339(7) Uani 1 1 d . . .
C24 C -0.1577(2) 0.78498(18) 0.10443(15) 0.0393(8) Uani 1 1 d . . .
H24 H -0.0891 0.7662 0.0839 0.047 Uiso 1 1 calc R . .
C25 C -0.1608(3) 0.8773(2) 0.10003(18) 0.0628(10) Uani 1 1 d . . .
H25A H -0.2289 0.8974 0.1182 0.094 Uiso 1 1 calc R . .
H25B H -0.1592 0.8941 0.0519 0.094 Uiso 1 1 calc R . .
H25C H -0.0963 0.8999 0.1272 0.094 Uiso 1 1 calc R . .
C26 C -0.2574(2) 0.7496(2) 0.06119(17) 0.0621(10) Uani 1 1 d . . .
H26A H -0.2531 0.6902 0.0619 0.093 Uiso 1 1 calc R . .
H26B H -0.2571 0.7689 0.0137 0.093 Uiso 1 1 calc R . .
H26C H -0.3260 0.7670 0.0803 0.093 Uiso 1 1 calc R . .
C27 C 0.0125(3) 0.61067(19) 0.30276(16) 0.0481(8) Uani 1 1 d . . .
H27 H 0.0501 0.5873 0.2635 0.058 Uiso 1 1 calc R . .
C28 C 0.1025(3) 0.6515(2) 0.35140(17) 0.0597(10) Uani 1 1 d . . .
H28A H 0.1392 0.6940 0.3265 0.089 Uiso 1 1 calc R . .
H28B H 0.1573 0.6108 0.3682 0.089 Uiso 1 1 calc R . .
H28C H 0.0684 0.6755 0.3905 0.089 Uiso 1 1 calc R . .
C29 C -0.0430(3) 0.5403(2) 0.33814(18) 0.0707(11) Uani 1 1 d . . .
H29A H -0.0792 0.5609 0.3778 0.106 Uiso 1 1 calc R . .
H29B H 0.0131 0.5000 0.3537 0.106 Uiso 1 1 calc R . .
H29C H -0.0985 0.5149 0.3056 0.106 Uiso 1 1 calc R . .
C30 C 0.30055(19) 0.57351(18) 0.20162(13) 0.0302(7) Uani 1 1 d . A .
C31 C 0.4724(2) 0.54347(18) 0.23969(14) 0.0352(7) Uani 1 1 d . A .
C32 C 0.4251(2) 0.47487(18) 0.21403(14) 0.0350(7) Uani 1 1 d . A .
C36 C 0.4023(2) 0.69009(17) 0.25854(14) 0.0341(7) Uani 1 1 d . A .
H36 H 0.3264 0.7142 0.2518 0.041 Uiso 1 1 calc R . .
C37 C 0.4763(2) 0.74091(18) 0.21610(16) 0.0454(8) Uani 1 1 d . . .
H37A H 0.5507 0.7171 0.2185 0.068 Uiso 1 1 calc R A .
H37B H 0.4806 0.7964 0.2343 0.068 Uiso 1 1 calc R . .
H37C H 0.4453 0.7420 0.1681 0.068 Uiso 1 1 calc R . .
C38 C 0.4348(3) 0.69160(19) 0.33511(15) 0.0520(9) Uani 1 1 d . . .
H38A H 0.3927 0.6502 0.3579 0.078 Uiso 1 1 calc R A .
H38B H 0.4185 0.7452 0.3536 0.078 Uiso 1 1 calc R . .
H38C H 0.5143 0.6804 0.3434 0.078 Uiso 1 1 calc R . .
C39 C 0.5902(2) 0.5545(2) 0.26901(17) 0.0556(9) Uani 1 1 d . . .
H39A H 0.5915 0.5638 0.3187 0.083 Uiso 1 1 calc R A .
H39B H 0.6228 0.6013 0.2471 0.083 Uiso 1 1 calc R . .
H39C H 0.6330 0.5057 0.2603 0.083 Uiso 1 1 calc R . .
C40 C 0.4692(2) 0.39122(18) 0.21054(16) 0.0469(8) Uani 1 1 d . . .
H40A H 0.5460 0.3901 0.2306 0.070 Uiso 1 1 calc R A .
H40B H 0.4664 0.3737 0.1624 0.070 Uiso 1 1 calc R . .
H40C H 0.4241 0.3545 0.2363 0.070 Uiso 1 1 calc R . .
C33A C 0.2362(7) 0.4290(6) 0.1672(4) 0.039(3) Uani 0.50 1 d PDU A 1
H33A H 0.2720 0.3767 0.1824 0.047 Uiso 0.50 1 calc PR A 1
C34A C 0.1304(9) 0.4340(8) 0.2009(8) 0.053(3) Uani 0.50 1 d PDU A 1
H34A H 0.0831 0.3879 0.1863 0.080 Uiso 0.50 1 calc PR A 1
H34B H 0.0923 0.4847 0.1876 0.080 Uiso 0.50 1 calc PR A 1
H34C H 0.1463 0.4326 0.2510 0.080 Uiso 0.50 1 calc PR A 1
C35A C 0.2293(11) 0.4288(5) 0.0902(4) 0.057(3) Uani 0.50 1 d PDU A 1
H35A H 0.1822 0.3837 0.0727 0.086 Uiso 0.50 1 calc PR A 1
H35B H 0.3038 0.4222 0.0746 0.086 Uiso 0.50 1 calc PR A 1
H35C H 0.1975 0.4802 0.0728 0.086 Uiso 0.50 1 calc PR A 1
C33B C 0.2207(7) 0.4513(6) 0.1509(4) 0.044(3) Uani 0.50 1 d PDU A 2
H33B H 0.1699 0.4925 0.1275 0.052 Uiso 0.50 1 calc PR A 2
C34B C 0.1611(8) 0.4089(8) 0.2049(7) 0.039(2) Uani 0.50 1 d PDU A 2
H34D H 0.0950 0.3818 0.1833 0.058 Uiso 0.50 1 calc PR A 2
H34E H 0.1390 0.4486 0.2386 0.058 Uiso 0.50 1 calc PR A 2
H34F H 0.2103 0.3685 0.2281 0.058 Uiso 0.50 1 calc PR A 2
C35B C 0.2558(10) 0.3921(5) 0.0978(5) 0.050(2) Uani 0.50 1 d PDU A 2
H35D H 0.2951 0.3465 0.1209 0.075 Uiso 0.50 1 calc PR A 2
H35E H 0.3049 0.4194 0.0676 0.075 Uiso 0.50 1 calc PR A 2
H35F H 0.1901 0.3719 0.0703 0.075 Uiso 0.50 1 calc PR A 2

loop_
_atom_site_aniso_label
_atom_site_aniso_U_11
_atom_site_aniso_U_22
_atom_site_aniso_U_33
_atom_site_aniso_U_23
_atom_site_aniso_U_13
_atom_site_aniso_U_12
Si1 0.0239(4) 0.0282(5) 0.0276(4) -0.0033(4) -0.0020(3) -0.0011(3)
O1 0.0273(9) 0.0319(11) 0.0289(10) -0.0044(9) -0.0047(8) -0.0020(8)
O2 0.0293(10) 0.0346(12) 0.0406(12) 0.0003(10) -0.0068(9) 0.0013(9)
N1 0.0241(11) 0.0278(13) 0.0283(12) -0.0040(11) -0.0033(9) 0.0005(10)
N2 0.0280(11) 0.0293(14) 0.0311(12) -0.0086(11) -0.0015(10) -0.0043(10)
N3 0.0367(13) 0.0282(15) 0.0419(15) -0.0054(12) 0.0026(11) -0.0038(11)
N4 0.0301(12) 0.0279(14) 0.0332(13) 0.0050(11) -0.0065(10) -0.0021(11)
C1 0.0420(16) 0.043(2) 0.0308(17) -0.0071(15) -0.0092(13) 0.0030(15)
C2 0.0269(14) 0.0259(16) 0.0321(16) -0.0072(14) -0.0065(12) 0.0087(13)
C3 0.0300(14) 0.0248(16) 0.0399(17) -0.0135(14) -0.0120(13) 0.0033(13)
C4 0.0261(14) 0.0307(17) 0.0381(17) -0.0062(15) -0.0060(13) 0.0000(13)
C5 0.0425(17) 0.041(2) 0.060(2) -0.0122(17) -0.0042(16) -0.0107(16)
C6 0.0284(14) 0.0342(18) 0.0199(14) -0.0030(13) -0.0039(11) 0.0005(14)
C7 0.0354(15) 0.0313(18) 0.0252(15) -0.0014(14) -0.0012(12) -0.0005(14)
C8 0.0494(19) 0.0371(19) 0.0376(18) 0.0013(15) 0.0022(15) -0.0033(16)
C9 0.0435(18) 0.049(2) 0.0396(18) 0.0062(17) 0.0028(15) -0.0155(17)
C10 0.0303(15) 0.053(2) 0.0375(17) 0.0071(16) 0.0042(13) 0.0011(16)
C11 0.0297(14) 0.0388(19) 0.0273(15) 0.0043(14) -0.0006(12) 0.0008(14)
C12 0.0343(15) 0.0369(19) 0.0446(18) 0.0020(15) 0.0087(14) 0.0107(14)
C13 0.0545(19) 0.051(2) 0.051(2) 0.0108(18) 0.0112(16) 0.0153(17)
C14 0.0534(19) 0.052(2) 0.053(2) -0.0071(18) 0.0012(16) 0.0118(17)
C15 0.0469(17) 0.0270(17) 0.0340(16) 0.0019(14) -0.0048(14) 0.0025(14)
C16 0.079(2) 0.056(2) 0.051(2) -0.0093(19) -0.0185(18) 0.033(2)
C17 0.062(2) 0.057(2) 0.053(2) -0.0217(19) -0.0008(17) 0.0043(19)
C18 0.0257(13) 0.0315(17) 0.0354(16) -0.0095(14) 0.0020(12) -0.0110(14)
C19 0.0349(16) 0.044(2) 0.0364(17) -0.0052(15) 0.0025(14) -0.0076(15)
C20 0.0420(17) 0.058(2) 0.0383(18) -0.0062(17) 0.0063(15) -0.0113(17)
C21 0.0297(16) 0.063(2) 0.053(2) -0.0203(19) 0.0084(15) -0.0048(16)
C22 0.0247(14) 0.052(2) 0.058(2) -0.0120(18) -0.0012(14) -0.0010(15)
C23 0.0224(13) 0.0359(18) 0.0429(17) -0.0099(15) -0.0004(13) -0.0081(14)
C24 0.0315(15) 0.043(2) 0.0423(18) -0.0039(16) -0.0058(13) 0.0048(14)
C25 0.067(2) 0.055(2) 0.066(2) 0.006(2) 0.0020(19) 0.0116(19)
C26 0.0466(18) 0.080(3) 0.056(2) -0.007(2) -0.0174(16) -0.0020(19)
C27 0.0553(19) 0.050(2) 0.0396(18) 0.0083(17) 0.0091(16) 0.0002(17)
C28 0.0503(19) 0.078(3) 0.049(2) 0.014(2) -0.0032(17) 0.0053(19)
C29 0.081(3) 0.070(3) 0.062(2) 0.015(2) 0.010(2) -0.009(2)
C30 0.0233(14) 0.0415(19) 0.0245(15) 0.0050(14) -0.0050(12) -0.0025(14)
C31 0.0325(15) 0.0352(18) 0.0366(17) 0.0102(15) -0.0054(13) 0.0013(14)
C32 0.0339(15) 0.0361(19) 0.0351(17) 0.0113(15) 0.0034(13) 0.0028(15)
C36 0.0300(14) 0.0331(18) 0.0374(16) 0.0006(15) -0.0088(12) 0.0002(14)
C37 0.0383(16) 0.0371(19) 0.060(2) 0.0043(17) 0.0005(15) -0.0067(15)
C38 0.064(2) 0.047(2) 0.0419(18) -0.0013(17) -0.0146(16) -0.0024(17)
C39 0.0391(17) 0.053(2) 0.072(2) 0.0132(19) -0.0158(16) 0.0054(16)
C40 0.0485(18) 0.0383(19) 0.054(2) 0.0108(17) 0.0072(16) 0.0041(16)
C33A 0.047(4) 0.025(5) 0.045(4) -0.010(4) 0.005(4) -0.007(4)
C34A 0.037(5) 0.046(8) 0.076(6) -0.010(5) 0.006(6) -0.010(5)
C35A 0.076(7) 0.049(7) 0.043(4) -0.002(5) -0.013(4) -0.015(6)
C33B 0.049(5) 0.038(6) 0.043(5) -0.002(4) -0.004(3) -0.017(4)
C34B 0.033(5) 0.035(7) 0.046(4) 0.003(4) -0.009(4) -0.006(4)
C35B 0.063(6) 0.039(6) 0.047(4) -0.005(4) -0.007(4) -0.007(5)

loop_
_atom_type_symbol
_atom_type_description
_atom_type_scat_dispersion_real
_atom_type_scat_dispersion_imag
_atom_type_scat_source
C C 0.0033 0.0016 'International Tables Vol C Tables 4.2.6.8 and 6.1.1.4'
H H 0.0000 0.0000 'International Tables Vol C Tables 4.2.6.8 and 6.1.1.4'
N N 0.0061 0.0033 'International Tables Vol C Tables 4.2.6.8 and 6.1.1.4'
O O 0.0106 0.0060 'International Tables Vol C Tables 4.2.6.8 and 6.1.1.4'
Si Si 0.0817 0.0704 'International Tables Vol C Tables 4.2.6.8 and 6.1.1.4'

loop_
_geom_angle_atom_site_label_1
_geom_angle_atom_site_label_2
_geom_angle_atom_site_label_3
_geom_angle
O1 Si1 O2 112.20(9)
O1 Si1 N2 118.63(10)
O2 Si1 N2 98.49(10)
O1 Si1 N1 118.13(10)
O2 Si1 N1 104.00(10)
N2 Si1 N1 102.70(10)
C30 O2 Si1 145.42(18)
C2 N1 C6 117.9(2)
C2 N1 Si1 122.29(17)
C6 N1 Si1 119.77(15)
C4 N2 C18 117.9(2)
C4 N2 Si1 118.22(17)
C18 N2 Si1 123.60(16)
C30 N3 C32 108.4(2)
C30 N3 C33A 131.1(5)
C32 N3 C33A 119.7(5)
C30 N3 C33B 115.8(5)
C32 N3 C33B 135.7(5)
C33A N3 C33B 19.6(7)
C30 N4 C31 107.1(2)
C30 N4 C36 124.3(2)
C31 N4 C36 128.4(2)
C1 C2 N1 123.0(3)
C1 C2 C3 120.5(2)
N1 C2 C3 116.5(2)
C4 C3 C2 127.7(2)
C3 C4 N2 120.8(2)
C3 C4 C5 121.9(3)
N2 C4 C5 117.3(2)
C11 C6 C7 120.6(2)
C11 C6 N1 120.3(2)
C7 C6 N1 119.0(2)
C8 C7 C6 118.0(3)
C8 C7 C15 119.7(3)
C6 C7 C15 122.2(2)
C9 C8 C7 121.9(3)
C8 C9 C10 119.5(3)
C9 C10 C11 121.1(3)
C10 C11 C6 118.8(3)
C10 C11 C12 118.3(2)
C6 C11 C12 122.9(2)
C11 C12 C13 111.7(2)
C11 C12 C14 111.7(2)
C13 C12 C14 108.9(2)
C7 C15 C17 114.3(2)
C7 C15 C16 108.4(2)
C17 C15 C16 111.0(2)
C19 C18 C23 121.3(2)
C19 C18 N2 120.0(2)
C23 C18 N2 118.7(2)
C20 C19 C18 117.9(3)
C20 C19 C27 119.7(3)
C18 C19 C27 122.3(3)
C21 C20 C19 121.3(3)
C20 C21 C22 120.2(3)
C21 C22 C23 121.3(3)
C22 C23 C18 118.0(3)
C22 C23 C24 119.0(3)
C18 C23 C24 123.0(2)
C23 C24 C25 112.1(3)
C23 C24 C26 111.8(2)
C25 C24 C26 109.5(2)
C19 C27 C29 112.3(3)
C19 C27 C28 111.0(3)
C29 C27 C28 111.5(3)
O2 C30 N3 122.4(2)
O2 C30 N4 127.8(3)
N3 C30 N4 109.7(2)
C32 C31 N4 108.1(2)
C32 C31 C39 127.3(3)
N4 C31 C39 124.6(3)
C31 C32 N3 106.7(2)
C31 C32 C40 130.9(3)
N3 C32 C40 122.4(3)
N4 C36 C38 110.7(2)
N4 C36 C37 111.6(2)
C38 C36 C37 114.3(2)
C34A C33A C35A 117.7(10)
C34A C33A N3 113.0(9)
C35A C33A N3 106.1(7)
C34B C33B C35B 111.0(10)
C34B C33B N3 105.2(8)
C35B C33B N3 113.9(8)

loop_
_geom_bond_atom_site_label_1
_geom_bond_atom_site_label_2
_geom_bond_distance
Si1 O1 1.5318(18)
Si1 O2 1.7266(19)
Si1 N2 1.732(2)
Si1 N1 1.744(2)
O2 C30 1.294(3)
N1 C2 1.413(3)
N1 C6 1.447(3)
N2 C4 1.410(3)
N2 C18 1.447(3)
N3 C30 1.331(3)
N3 C32 1.402(3)
N3 C33A 1.499(6)
N3 C33B 1.513(6)
N4 C30 1.339(3)
N4 C31 1.405(3)
N4 C36 1.480(3)
C1 C2 1.341(4)
C2 C3 1.460(4)
C3 C4 1.341(4)
C4 C5 1.497(4)
C6 C11 1.399(3)
C6 C7 1.412(4)
C7 C8 1.391(4)
C7 C15 1.510(4)
C8 C9 1.372(4)
C9 C10 1.384(4)
C10 C11 1.390(4)
C11 C12 1.522(4)
C12 C13 1.530(4)
C12 C14 1.538(4)
C15 C17 1.517(4)
C15 C16 1.521(4)
C18 C19 1.404(4)
C18 C23 1.408(4)
C19 C20 1.398(4)
C19 C27 1.507(4)
C20 C21 1.368(4)
C21 C22 1.381(4)
C22 C23 1.387(4)
C23 C24 1.512(4)
C24 C25 1.525(4)
C24 C26 1.531(4)
C27 C29 1.533(4)
C27 C28 1.540(4)
C31 C32 1.346(4)
C31 C39 1.503(4)
C32 C40 1.482(4)
C36 C38 1.514(4)
C36 C37 1.520(4)
C33A C34A 1.488(7)
C33A C35A 1.498(7)
C33B C34B 1.499(7)
C33B C35B 1.510(7)
